data_2209640
loop_
_publ_author_name
'Hai-Lian Xiao'
'Ke-Fei Wang'
'Fang-Fang Jian'

_publ_section_title
;
 (4-Pyridyl)methyl <i>N</i>-phenylthiocarbamate
;
_journal_coeditor_code RZ2044
_journal_issue 7
_journal_name_full 'Acta Crystallographica Section E'
_journal_page_first o2852
_journal_page_last o2853
_journal_paper_doi 10.1107/S160053680602191X
_journal_volume 62
_journal_year 2006
_chemical_formula_iupac 'C13 H12 N2 O S'
_chemical_formula_moiety 'C13 H12 N2 O S'
_chemical_formula_sum 'C13 H12 N2 O S'
_chemical_formula_weight 244.32
_chemical_name_systematic
;
(4-Pyridyl)methyl N-phenylthiocarbamate
;
_space_group_IT_number 14
_symmetry_cell_setting monoclinic
_symmetry_space_group_name_Hall '-P 2ybc'
_symmetry_space_group_name_H-M 'P 1 21/c 1'
_atom_sites_solution_hydrogens geom
_atom_sites_solution_primary direct
_atom_sites_solution_secondary difmap
_audit_creation_method SHELXL97
_cell_angle_alpha 90.00
_cell_angle_beta 118.16(2)
_cell_angle_gamma 90.00
_cell_formula_units_Z 8
_cell_length_a 9.4370(19)
_cell_length_b 16.714(3)
_cell_length_c 17.907(5)
_cell_measurement_reflns_used 25
_cell_measurement_temperature 293(2)
_cell_measurement_theta_max 14
_cell_measurement_theta_min 4
_cell_volume 2490.1(11)
_computing_cell_refinement 'CAD-4 Software'
_computing_data_collection 'CAD-4 Software (Enraf--Nonius, 1989)'
_computing_data_reduction 'NRCVAX (Gabe <i>et al.</i>,  1989)'
_computing_molecular_graphics 'SHELXTL (Sheldrick, 1990)'
_computing_publication_material 'WinGX (Farrugia, 1999)'
_computing_structure_refinement 'SHELXL97 (Sheldrick, 1997)'
_computing_structure_solution 'SHELXS97 (Sheldrick, 1997)'
_diffrn_ambient_temperature 293(2)
_diffrn_measured_fraction_theta_full 0.978
_diffrn_measured_fraction_theta_max 0.978
_diffrn_measurement_device_type 'Enraf--Nonius CAD-4'
_diffrn_measurement_method \w
_diffrn_radiation_monochromator graphite
_diffrn_radiation_source 'fine-focus sealed tube'
_diffrn_radiation_type MoK\a
_diffrn_radiation_wavelength 0.71073
_diffrn_reflns_av_R_equivalents 0.0403
_diffrn_reflns_av_sigmaI/netI 0.1006
_diffrn_reflns_limit_h_max 12
_diffrn_reflns_limit_h_min -12
_diffrn_reflns_limit_k_max 21
_diffrn_reflns_limit_k_min -21
_diffrn_reflns_limit_l_max 22
_diffrn_reflns_limit_l_min -22
_diffrn_reflns_number 5620
_diffrn_reflns_theta_full 26.97
_diffrn_reflns_theta_max 26.97
_diffrn_reflns_theta_min 1.77
_diffrn_standards_decay_% 0
_diffrn_standards_interval_count 100
_diffrn_standards_number 3
_exptl_absorpt_coefficient_mu 0.244
_exptl_absorpt_correction_type none
_exptl_crystal_colour colourless
_exptl_crystal_density_diffrn 1.303
_exptl_crystal_density_method 'not measured'
_exptl_crystal_description block
_exptl_crystal_F_000 1024
_exptl_crystal_size_max 0.25
_exptl_crystal_size_mid 0.20
_exptl_crystal_size_min 0.18
_refine_diff_density_max 0.206
_refine_diff_density_min -0.248
_refine_ls_extinction_method none
_refine_ls_goodness_of_fit_ref 0.996
_refine_ls_hydrogen_treatment constr
_refine_ls_matrix_type full
_refine_ls_number_parameters 307
_refine_ls_number_reflns 5311
_refine_ls_number_restraints 0
_refine_ls_restrained_S_all 0.996
_refine_ls_R_factor_all 0.1644
_refine_ls_R_factor_gt 0.0487
_refine_ls_shift/su_max 0.000
_refine_ls_shift/su_mean 0.000
_refine_ls_structure_factor_coef Fsqd
_refine_ls_weighting_details 'calc w = 1/[\s^2^(Fo^2^)+(0.0477P)^2^] where P=(Fo^2^+2Fc^2^)/3'
_refine_ls_weighting_scheme calc
_refine_ls_wR_factor_gt 0.1026
_refine_ls_wR_factor_ref 0.1297
_reflns_number_gt 2381
_reflns_number_total 5311
_reflns_threshold_expression I>2\s(I)
_cod_data_source_file rz2044.cif
_cod_data_source_block I
_cod_depositor_comments
;
The following automatic conversions were performed:
'_symmetry_cell_setting' value 'Monoclinic' changed to 'monoclinic'
according to '/home/saulius/struct/CIF-dictionaries/cif_core.dic'
dictionary named 'cif_core.dic' version 2.4.1 from 2010-06-29.

Automatic conversion script
Id: cif_fix_enum 1527 2010-12-29 10:47:43Z saulius 

The following automatic conversions were performed:

'_symmetry_cell_setting' value 'Monoclinic' changed to 'monoclinic'
according to /home/saulius/struct/CIF-dictionaries/cif_core.dic
dictionary named 'cif_core.dic' version 2.4.1 from 2010-06-29.

Automatic conversion script
Id: cif_fix_values 1715 2011-07-08 13:25:40Z adriana 
;
_cod_original_cell_volume 2490.1(10)
_cod_original_sg_symbol_Hall '-p 2y bc'
_cod_original_sg_symbol_H-M 'P 21/c'
_cod_database_code 2209640
_cod_database_fobs_code 2209640

loop_
_symmetry_equiv_pos_as_xyz
'x, y, z'
'-x, y+1/2, -z+1/2'
'-x, -y, -z'
'x, -y-1/2, z-1/2'

loop_
_atom_site_type_symbol
_atom_site_label
_atom_site_fract_x
_atom_site_fract_y
_atom_site_fract_z
_atom_site_U_iso_or_equiv
_atom_site_adp_type
_atom_site_calc_flag
_atom_site_refinement_flags
_atom_site_occupancy
S S1 0.92123(11) 0.45202(4) 0.36479(6) 0.0622(3) Uani d . 1
O O1 0.8894(2) 0.29697(10) 0.38314(13) 0.0481(5) Uani d . 1
N N1 0.6980(3) 0.36754(12) 0.38481(14) 0.0418(6) Uani d . 1
H H1A 0.6680 0.3197 0.3882 0.050 Uiso calc R 1
N N2 1.0746(3) 0.02747(14) 0.3912(2) 0.0601(8) Uani d . 1
C C1 0.6470(4) 0.50627(17) 0.41482(19) 0.0494(8) Uani d . 1
H H1B 0.7537 0.5210 0.4340 0.059 Uiso calc R 1
C C2 0.5366(4) 0.56124(18) 0.4139(2) 0.0606(9) Uani d . 1
H H2B 0.5699 0.6133 0.4319 0.073 Uiso calc R 1
C C3 0.3797(4) 0.5407(2) 0.3870(2) 0.0661(10) Uani d . 1
H H3A 0.3068 0.5787 0.3860 0.079 Uiso calc R 1
C C4 0.3303(4) 0.4636(2) 0.3615(2) 0.0653(10) Uani d . 1
H H4A 0.2243 0.4488 0.3442 0.078 Uiso calc R 1
C C5 0.4391(4) 0.40791(18) 0.3617(2) 0.0520(8) Uani d . 1
H H5A 0.4056 0.3556 0.3448 0.062 Uiso calc R 1
C C6 0.5965(3) 0.42884(16) 0.38670(18) 0.0400(7) Uani d . 1
C C7 0.8336(3) 0.37267(15) 0.37862(17) 0.0381(7) Uani d . 1
C C8 1.0307(4) 0.28289(17) 0.3746(2) 0.0551(9) Uani d . 1
H H8A 1.1231 0.3095 0.4194 0.066 Uiso calc R 1
H H8B 1.0163 0.3022 0.3204 0.066 Uiso calc R 1
C C9 1.0525(3) 0.19408(17) 0.3808(2) 0.0422(7) Uani d . 1
C C10 1.0864(4) 0.15395(19) 0.4545(2) 0.0575(9) Uani d . 1
H H10A 1.1024 0.1826 0.5023 0.069 Uiso calc R 1
C C11 1.0966(4) 0.07195(19) 0.4578(2) 0.0592(9) Uani d . 1
H H11A 1.1198 0.0464 0.5085 0.071 Uiso calc R 1
C C12 1.0437(4) 0.0664(2) 0.3205(2) 0.0670(10) Uani d . 1
H H12A 1.0299 0.0367 0.2737 0.080 Uiso calc R 1
C C13 1.0309(4) 0.14906(19) 0.3125(2) 0.0572(9) Uani d . 1
H H13A 1.0079 0.1735 0.2613 0.069 Uiso calc R 1
S S2 0.62607(11) 0.27865(4) 0.15162(6) 0.0632(3) Uani d . 1
O O2 0.6454(2) 0.43374(10) 0.12512(13) 0.0496(6) Uani d . 1
N N3 0.8317(3) 0.36345(12) 0.11833(15) 0.0446(6) Uani d . 1
H H3B 0.8519 0.4099 0.1049 0.054 Uiso calc R 1
N N4 0.4171(3) 0.70050(14) 0.12728(17) 0.0524(7) Uani d . 1
C C14 0.8887(4) 0.22698(16) 0.08750(19) 0.0481(8) Uani d . 1
H H14A 0.7796 0.2157 0.0567 0.058 Uiso calc R 1
C C15 1.0014(5) 0.16938(18) 0.0966(2) 0.0587(9) Uani d . 1
H H15A 0.9677 0.1191 0.0725 0.070 Uiso calc R 1
C C16 1.1635(5) 0.1864(2) 0.1414(2) 0.0657(10) Uani d . 1
H H16A 1.2387 0.1472 0.1486 0.079 Uiso calc R 1
C C17 1.2135(4) 0.2611(2) 0.1751(2) 0.0640(10) Uani d . 1
H H17A 1.3226 0.2730 0.2035 0.077 Uiso calc R 1
C C18 1.1021(4) 0.31846(18) 0.16705(19) 0.0504(8) Uani d . 1
H H18A 1.1364 0.3690 0.1904 0.060 Uiso calc R 1
C C19 0.9391(4) 0.30112(16) 0.12428(18) 0.0403(7) Uani d . 1
C C20 0.7037(3) 0.35888(16) 0.13104(18) 0.0404(7) Uani d . 1
C C21 0.5210(4) 0.44800(17) 0.1481(2) 0.0510(8) Uani d . 1
H H21A 0.5560 0.4309 0.2059 0.061 Uiso calc R 1
H H21B 0.4251 0.4182 0.1110 0.061 Uiso calc R 1
C C22 0.4860(3) 0.53610(17) 0.13958(18) 0.0415(7) Uani d . 1
C C23 0.5312(4) 0.58712(18) 0.09403(19) 0.0522(8) Uani d . 1
H H23A 0.5865 0.5675 0.0665 0.063 Uiso calc R 1
C C24 0.4940(4) 0.66768(17) 0.0895(2) 0.0559(9) Uani d . 1
H H24A 0.5250 0.7007 0.0580 0.067 Uiso calc R 1
C C25 0.3719(4) 0.65086(19) 0.1706(2) 0.0585(9) Uani d . 1
H H25A 0.3149 0.6720 0.1966 0.070 Uiso calc R 1
C C26 0.4049(4) 0.56986(17) 0.1790(2) 0.0543(9) Uani d . 1
H H26A 0.3728 0.5382 0.2110 0.065 Uiso calc R 1

loop_
_atom_site_aniso_label
_atom_site_aniso_U_11
_atom_site_aniso_U_22
_atom_site_aniso_U_33
_atom_site_aniso_U_12
_atom_site_aniso_U_13
_atom_site_aniso_U_23
S1 0.0706(6) 0.0318(4) 0.1095(8) -0.0060(4) 0.0633(6) -0.0005(5)
O1 0.0518(13) 0.0287(11) 0.0779(16) 0.0039(9) 0.0423(12) 0.0040(10)
N1 0.0425(15) 0.0284(13) 0.0609(17) -0.0007(11) 0.0296(14) 0.0037(11)
N2 0.0618(19) 0.0334(15) 0.087(2) 0.0035(13) 0.0367(18) 0.0011(16)
C1 0.0502(19) 0.0373(17) 0.066(2) -0.0005(15) 0.0313(18) -0.0027(16)
C2 0.079(3) 0.0404(19) 0.077(3) 0.0084(18) 0.048(2) -0.0011(17)
C3 0.067(3) 0.067(2) 0.080(3) 0.023(2) 0.048(2) 0.005(2)
C4 0.050(2) 0.069(3) 0.086(3) 0.0033(19) 0.040(2) -0.002(2)
C5 0.049(2) 0.0468(19) 0.067(2) -0.0023(16) 0.0327(19) -0.0042(17)
C6 0.0423(18) 0.0384(17) 0.0448(19) 0.0046(14) 0.0251(16) 0.0033(14)
C7 0.0435(18) 0.0319(16) 0.0449(19) -0.0004(13) 0.0258(16) -0.0029(13)
C8 0.058(2) 0.0369(18) 0.086(3) 0.0073(15) 0.047(2) 0.0038(16)
C9 0.0421(18) 0.0350(16) 0.057(2) 0.0042(13) 0.0292(17) 0.0025(16)
C10 0.079(2) 0.0452(19) 0.057(2) 0.0017(18) 0.039(2) -0.0033(17)
C11 0.068(2) 0.048(2) 0.065(3) 0.0092(17) 0.035(2) 0.0144(18)
C12 0.087(3) 0.052(2) 0.066(3) 0.0089(19) 0.039(2) -0.0160(19)
C13 0.073(2) 0.051(2) 0.052(2) 0.0125(18) 0.032(2) 0.0046(17)
S2 0.0778(6) 0.0340(4) 0.0991(8) 0.0020(4) 0.0593(6) 0.0084(5)
O2 0.0576(13) 0.0299(11) 0.0766(16) 0.0095(9) 0.0442(13) 0.0039(10)
N3 0.0540(16) 0.0231(12) 0.0646(18) 0.0040(11) 0.0344(15) 0.0036(11)
N4 0.0536(17) 0.0377(15) 0.0720(19) 0.0088(12) 0.0345(16) -0.0041(14)
C14 0.061(2) 0.0343(17) 0.048(2) 0.0070(15) 0.0241(17) 0.0007(15)
C15 0.085(3) 0.0423(19) 0.052(2) 0.0197(19) 0.035(2) 0.0005(16)
C16 0.076(3) 0.064(2) 0.065(3) 0.037(2) 0.040(2) 0.0085(19)
C17 0.056(2) 0.073(3) 0.067(3) 0.0151(19) 0.032(2) -0.002(2)
C18 0.053(2) 0.0454(19) 0.057(2) 0.0035(16) 0.0296(18) -0.0038(16)
C19 0.051(2) 0.0320(16) 0.0466(19) 0.0093(14) 0.0301(17) 0.0054(14)
C20 0.0459(19) 0.0277(15) 0.0465(19) 0.0056(13) 0.0208(16) -0.0012(13)
C21 0.053(2) 0.0390(18) 0.071(2) 0.0089(15) 0.0378(19) 0.0038(16)
C22 0.0389(17) 0.0346(17) 0.048(2) 0.0070(13) 0.0183(16) 0.0008(14)
C23 0.061(2) 0.0471(19) 0.057(2) 0.0159(16) 0.0345(19) 0.0025(16)
C24 0.064(2) 0.0401(19) 0.069(2) 0.0109(16) 0.036(2) 0.0083(17)
C25 0.064(2) 0.0468(19) 0.077(3) 0.0113(17) 0.044(2) -0.0046(18)
C26 0.062(2) 0.0464(19) 0.069(2) 0.0129(16) 0.043(2) 0.0065(17)

loop_
_atom_type_symbol
_atom_type_description
_atom_type_scat_dispersion_real
_atom_type_scat_dispersion_imag
_atom_type_scat_source
C C 0.0033 0.0016 'International Tables Vol C Tables 4.2.6.8 and 6.1.1.4'
H H 0.0000 0.0000 'International Tables Vol C Tables 4.2.6.8 and 6.1.1.4'
N N 0.0061 0.0033 'International Tables Vol C Tables 4.2.6.8 and 6.1.1.4'
O O 0.0106 0.0060 'International Tables Vol C Tables 4.2.6.8 and 6.1.1.4'
S S 0.1246 0.1234 'International Tables Vol C Tables 4.2.6.8 and 6.1.1.4'

loop_
_geom_angle_atom_site_label_1
_geom_angle_atom_site_label_2
_geom_angle_atom_site_label_3
_geom_angle
C7 O1 C8 120.1(2)
C7 N1 C6 129.8(2)
C7 N1 H1A 115.1
C6 N1 H1A 115.1
C12 N2 C11 116.8(3)
C2 C1 C6 119.1(3)
C2 C1 H1B 120.4
C6 C1 H1B 120.4
C3 C2 C1 121.5(3)
C3 C2 H2B 119.3
C1 C2 H2B 119.3
C2 C3 C4 119.6(3)
C2 C3 H3A 120.2
C4 C3 H3A 120.2
C3 C4 C5 119.7(3)
C3 C4 H4A 120.2
C5 C4 H4A 120.2
C6 C5 C4 121.0(3)
C6 C5 H5A 119.5
C4 C5 H5A 119.5
C5 C6 C1 119.1(3)
C5 C6 N1 116.5(3)
C1 C6 N1 124.3(3)
N1 C7 O1 107.1(2)
N1 C7 S1 129.3(2)
O1 C7 S1 123.6(2)
O1 C8 C9 104.9(2)
O1 C8 H8A 110.8
C9 C8 H8A 110.8
O1 C8 H8B 110.8
C9 C8 H8B 110.8
H8A C8 H8B 108.8
C13 C9 C10 117.3(3)
C13 C9 C8 121.5(3)
C10 C9 C8 121.1(3)
C11 C10 C9 120.5(3)
C11 C10 H10A 119.7
C9 C10 H10A 119.7
N2 C11 C10 122.5(3)
N2 C11 H11A 118.7
C10 C11 H11A 118.7
N2 C12 C13 123.8(3)
N2 C12 H12A 118.1
C13 C12 H12A 118.1
C9 C13 C12 119.1(3)
C9 C13 H13A 120.4
C12 C13 H13A 120.4
C20 O2 C21 119.3(2)
C20 N3 C19 128.1(2)
C20 N3 H3B 116.0
C19 N3 H3B 116.0
C24 N4 C25 116.3(3)
C19 C14 C15 119.7(3)
C19 C14 H14A 120.1
C15 C14 H14A 120.1
C16 C15 C14 120.2(3)
C16 C15 H15A 119.9
C14 C15 H15A 119.9
C17 C16 C15 120.1(3)
C17 C16 H16A 120.0
C15 C16 H16A 120.0
C16 C17 C18 120.0(3)
C16 C17 H17A 120.0
C18 C17 H17A 120.0
C17 C18 C19 120.3(3)
C17 C18 H18A 119.9
C19 C18 H18A 119.9
C14 C19 C18 119.6(3)
C14 C19 N3 123.4(3)
C18 C19 N3 117.0(3)
N3 C20 O2 107.6(2)
N3 C20 S2 128.2(2)
O2 C20 S2 124.3(2)
O2 C21 C22 107.7(2)
O2 C21 H21A 110.2
C22 C21 H21A 110.2
O2 C21 H21B 110.2
C22 C21 H21B 110.2
H21A C21 H21B 108.5
C23 C22 C26 116.7(3)
C23 C22 C21 123.5(3)
C26 C22 C21 119.8(3)
C22 C23 C24 119.7(3)
C22 C23 H23A 120.2
C24 C23 H23A 120.2
N4 C24 C23 124.0(3)
N4 C24 H24A 118.0
C23 C24 H24A 118.0
N4 C25 C26 123.6(3)
N4 C25 H25A 118.2
C26 C25 H25A 118.2
C25 C26 C22 119.7(3)
C25 C26 H26A 120.2
C22 C26 H26A 120.2

loop_
_geom_bond_atom_site_label_1
_geom_bond_atom_site_label_2
_geom_bond_distance
S1 C7 1.642(3)
O1 C7 1.358(3)
O1 C8 1.432(3)
N1 C7 1.339(3)
N1 C6 1.414(3)
N1 H1A 0.8600
N2 C12 1.328(4)
N2 C11 1.336(4)
C1 C2 1.383(4)
C1 C6 1.389(4)
C1 H1B 0.9300
C2 C3 1.368(4)
C2 H2B 0.9300
C3 C4 1.373(4)
C3 H3A 0.9300
C4 C5 1.384(4)
C4 H4A 0.9300
C5 C6 1.379(4)
C5 H5A 0.9300
C8 C9 1.495(4)
C8 H8A 0.9700
C8 H8B 0.9700
C9 C13 1.366(4)
C9 C10 1.377(4)
C10 C11 1.373(4)
C10 H10A 0.9300
C11 H11A 0.9300
C12 C13 1.388(4)
C12 H12A 0.9300
C13 H13A 0.9300
S2 C20 1.651(3)
O2 C20 1.351(3)
O2 C21 1.435(3)
N3 C20 1.333(3)
N3 C19 1.422(3)
N3 H3B 0.8600
N4 C24 1.322(4)
N4 C25 1.336(4)
C14 C19 1.378(4)
C14 C15 1.386(4)
C14 H14A 0.9300
C15 C16 1.381(5)
C15 H15A 0.9300
C16 C17 1.369(4)
C16 H16A 0.9300
C17 C18 1.380(4)
C17 H17A 0.9300
C18 C19 1.387(4)
C18 H18A 0.9300
C21 C22 1.501(4)
C21 H21A 0.9700
C21 H21B 0.9700
C22 C23 1.380(4)
C22 C26 1.383(4)
C23 C24 1.384(4)
C23 H23A 0.9300
C24 H24A 0.9300
C25 C26 1.382(4)
C25 H25A 0.9300
C26 H26A 0.9300

loop_
_geom_hbond_atom_site_label_D
_geom_hbond_atom_site_label_H
_geom_hbond_atom_site_label_A
_geom_hbond_site_symmetry_A
_geom_hbond_distance_DH
_geom_hbond_distance_HA
_geom_hbond_distance_DA
_geom_hbond_angle_DHA
_geom_hbond_publ_flag
N1 H1A N4 2_645 0.86 2.12 2.966(3) 169.6 yes
N3 H3B N2 2_755 0.86 2.07 2.910(3) 163.7 yes
C10 H10A Cg1 4_566 0.93 2.86 3.757(2) 162.3 yes
C13 H13A Cg1 . 0.93 2.80 3.6860(10) 160.7 yes
C23 H23A Cg2 2_755 0.93 3.08 3.685(2) 124.6 yes
C26 H26A Cg3 . 0.93 2.96 3.718(2) 140.3 yes

loop_
_cod_related_entry_id
_cod_related_entry_database
_cod_related_entry_code
1 ChemSpider 24735740
